data_1565205
loop_
_publ_author_name
'Lawrence, Mark A.W.'
'Mulder, Willem H.'
'Celestine, Michael J.'
'McMillen, Colin D.'
'Holder, Alvin A.'

_publ_section_title
;
 Assessment of two cobalt(II) complexes with pincer ligands for the
 electrocatalytic hydrogen evolution reaction. A comparison of the SNS vs
 ONS coordination
;
_journal_name_full 'Inorganica Chimica Acta'
_journal_page_first 119497
_journal_paper_doi 10.1016/j.ica.2020.119497
_journal_volume 506
_journal_year 2020
_chemical_formula_sum 'C23 H23 N3 O5 S'
_chemical_formula_weight 453.50
_space_group_crystal_system monoclinic
_space_group_IT_number 14
_space_group_name_Hall '-P 2ybc'
_space_group_name_H-M_alt 'P 1 21/c 1'
_atom_sites_solution_hydrogens mixed
_atom_sites_solution_primary dual
_atom_sites_solution_secondary difmap
_cell_angle_alpha 90
_cell_angle_beta 117.271(3)
_cell_angle_gamma 90
_cell_formula_units_Z 4
_cell_length_a 17.0733(17)
_cell_length_b 8.5106(8)
_cell_length_c 16.8262(15)
_cell_measurement_reflns_used 9860
_cell_measurement_temperature 173(2)
_cell_measurement_theta_max 26.35
_cell_measurement_theta_min 2.68
_cell_volume 2173.2(4)
_computing_cell_refinement 'Bruker SAINT'
_computing_data_collection 'Bruker APEX3'
_computing_data_reduction 'Bruker SAINT'
_computing_molecular_graphics 'Bruker SHELXTL'
_computing_publication_material 'Bruker SHELXTL'
_computing_structure_refinement 'SHELXL-2014 (Sheldrick 2014)'
_computing_structure_solution 'SHELXT-2014 (Sheldrick 2014)'
_diffrn_ambient_temperature 173(2)
_diffrn_measured_fraction_theta_full 0.999
_diffrn_measured_fraction_theta_max 0.999
_diffrn_measurement_device_type 'Bruker D8 Venture Photon 100'
_diffrn_measurement_method '\f and \w scans'
_diffrn_radiation_type MoK\a
_diffrn_radiation_wavelength 0.71073
_diffrn_reflns_av_R_equivalents 0.0716
_diffrn_reflns_av_unetI/netI 0.0298
_diffrn_reflns_Laue_measured_fraction_full 0.999
_diffrn_reflns_Laue_measured_fraction_max 0.999
_diffrn_reflns_limit_h_max 21
_diffrn_reflns_limit_h_min -21
_diffrn_reflns_limit_k_max 10
_diffrn_reflns_limit_k_min -10
_diffrn_reflns_limit_l_max 20
_diffrn_reflns_limit_l_min -21
_diffrn_reflns_number 50314
_diffrn_reflns_point_group_measured_fraction_full 0.999
_diffrn_reflns_point_group_measured_fraction_max 0.999
_diffrn_reflns_theta_full 25.242
_diffrn_reflns_theta_max 26.385
_diffrn_reflns_theta_min 2.684
_diffrn_source 'Incoatec I\mS'
_exptl_absorpt_coefficient_mu 0.190
_exptl_absorpt_correction_T_max 1.0000
_exptl_absorpt_correction_T_min 0.9277
_exptl_absorpt_correction_type multi-scan
_exptl_absorpt_process_details 'SADABS, Bruker'
_exptl_crystal_colour yellow
_exptl_crystal_density_diffrn 1.386
_exptl_crystal_density_meas .
_exptl_crystal_density_method .
_exptl_crystal_description plate
_exptl_crystal_F_000 952
_exptl_crystal_size_max 0.214
_exptl_crystal_size_mid 0.162
_exptl_crystal_size_min 0.064
_exptl_transmission_factor_max .
_exptl_transmission_factor_min .
_refine_diff_density_max 0.386
_refine_diff_density_min -0.430
_refine_diff_density_rms 0.049
_refine_ls_extinction_coef .
_refine_ls_extinction_method none
_refine_ls_goodness_of_fit_ref 1.048
_refine_ls_hydrogen_treatment mixed
_refine_ls_matrix_type full
_refine_ls_number_parameters 301
_refine_ls_number_reflns 4448
_refine_ls_number_restraints 2
_refine_ls_restrained_S_all 1.048
_refine_ls_R_factor_all 0.0661
_refine_ls_R_factor_gt 0.0471
_refine_ls_shift/su_max 0.000
_refine_ls_shift/su_mean 0.000
_refine_ls_structure_factor_coef Fsqd
_refine_ls_weighting_details 'w=1/[\s^2^(Fo^2^)+(0.0503P)^2^+1.4522P] where P=(Fo^2^+2Fc^2^)/3'
_refine_ls_weighting_scheme calc
_refine_ls_wR_factor_gt 0.1107
_refine_ls_wR_factor_ref 0.1199
_reflns_Friedel_coverage 0.000
_reflns_Friedel_fraction_full .
_reflns_Friedel_fraction_max .
_reflns_number_gt 3484
_reflns_number_total 4448
_reflns_threshold_expression 'I > 2\s(I)'
_cod_data_source_file d8-2872-C23H23N3O5S-CIF.cif
_cod_data_source_block d8-2872_a
_cod_original_sg_symbol_H-M 'P 21/c'
_cod_database_code 1565205
_shelx_space_group_comment
;
The symmetry employed for this shelxl refinement is uniquely defined
by the following loop, which should always be used as a source of
symmetry information in preference to the above space-group names.
They are only intended as comments.
;
_shelx_estimated_absorpt_t_min 0.960
_shelx_estimated_absorpt_t_max 0.988

loop_
_space_group_symop_operation_xyz
'x, y, z'
'-x, y+1/2, -z+1/2'
'-x, -y, -z'
'x, -y-1/2, z-1/2'

loop_
_atom_site_label
_atom_site_type_symbol
_atom_site_fract_x
_atom_site_fract_y
_atom_site_fract_z
_atom_site_U_iso_or_equiv
_atom_site_adp_type
_atom_site_occupancy
_atom_site_site_symmetry_order
_atom_site_calc_flag
_atom_site_refinement_flags_posn
_atom_site_refinement_flags_adp
_atom_site_refinement_flags_occupancy
_atom_site_disorder_assembly
_atom_site_disorder_group
S1 S 0.89578(4) 0.08764(7) 0.52013(5) 0.04672(19) Uani 1 1 d . . . . .
O1 O 1.00497(11) 0.4703(2) 0.35594(12) 0.0487(4) Uani 1 1 d . . . . .
O2 O 0.72258(10) 0.61868(17) 0.41738(10) 0.0378(4) Uani 1 1 d . . . . .
O3 O 0.46804(10) 0.21927(19) 0.52007(10) 0.0411(4) Uani 1 1 d . . . . .
O4 O 0.20479(10) 0.4939(2) 0.32274(11) 0.0473(4) Uani 1 1 d . . . . .
O5 O 0.51823(9) 0.52334(18) 0.30367(9) 0.0348(3) Uani 1 1 d . . . . .
N1 N 0.67158(11) 0.22604(19) 0.50792(10) 0.0264(4) Uani 1 1 d . . . . .
N2 N 0.79125(11) 0.3440(2) 0.46616(12) 0.0303(4) Uani 1 1 d D . . . .
H2 H 0.7448(13) 0.390(3) 0.4670(15) 0.042(7) Uiso 1 1 d D . . . .
N3 N 0.50974(11) 0.3590(2) 0.42880(11) 0.0278(4) Uani 1 1 d D . . . .
H3 H 0.5546(11) 0.380(2) 0.4210(12) 0.018(5) Uiso 1 1 d D . . . .
C1 C 0.75112(13) 0.1568(2) 0.54457(13) 0.0287(4) Uani 1 1 d . . . . .
C2 C 0.77623(15) 0.0475(3) 0.61346(14) 0.0385(5) Uani 1 1 d . . . . .
H2A H 0.8331 0.0009 0.6386 0.046 Uiso 1 1 calc R U . . .
C3 C 0.71640(16) 0.0082(3) 0.64449(16) 0.0452(6) Uani 1 1 d . . . . .
H3A H 0.7319 -0.0654 0.6918 0.054 Uiso 1 1 calc R U . . .
C4 C 0.63416(15) 0.0767(3) 0.60614(14) 0.0392(5) Uani 1 1 d . . . . .
H4 H 0.5920 0.0500 0.6260 0.047 Uiso 1 1 calc R U . . .
C5 C 0.61404(13) 0.1851(2) 0.53828(13) 0.0283(4) Uani 1 1 d . . . . .
C6 C 0.81317(13) 0.2043(2) 0.50785(13) 0.0299(4) Uani 1 1 d . . . . .
C7 C 0.82962(13) 0.4387(2) 0.42476(13) 0.0279(4) Uani 1 1 d . . . . .
C8 C 0.90064(13) 0.3950(2) 0.41034(13) 0.0314(5) Uani 1 1 d . . . . .
H8 H 0.9258 0.2932 0.4269 0.038 Uiso 1 1 calc R U . . .
C9 C 0.93433(13) 0.5017(3) 0.37155(14) 0.0338(5) Uani 1 1 d . . . . .
C10 C 0.89787(14) 0.6505(3) 0.34721(14) 0.0361(5) Uani 1 1 d . . . . .
H10 H 0.9216 0.7228 0.3210 0.043 Uiso 1 1 calc R U . . .
C11 C 0.82673(14) 0.6938(2) 0.36119(14) 0.0335(5) Uani 1 1 d . . . . .
H11 H 0.8019 0.7957 0.3445 0.040 Uiso 1 1 calc R U . . .
C12 C 0.79185(13) 0.5885(2) 0.39956(13) 0.0290(4) Uani 1 1 d . . . . .
C13 C 1.04947(14) 0.3242(3) 0.38668(16) 0.0426(6) Uani 1 1 d . . . . .
H13A H 1.0633 0.3088 0.4495 0.064 Uiso 1 1 calc R U . . .
H13B H 1.1042 0.3249 0.3811 0.064 Uiso 1 1 calc R U . . .
H13C H 1.0115 0.2385 0.3506 0.064 Uiso 1 1 calc R U . . .
C14 C 0.69629(17) 0.7786(3) 0.41503(18) 0.0466(6) Uani 1 1 d . . . . .
H14A H 0.7466 0.8407 0.4570 0.070 Uiso 1 1 calc R U . . .
H14B H 0.6486 0.7845 0.4321 0.070 Uiso 1 1 calc R U . . .
H14C H 0.6756 0.8203 0.3544 0.070 Uiso 1 1 calc R U . . .
C15 C 0.52350(13) 0.2568(2) 0.49548(13) 0.0290(4) Uani 1 1 d . . . . .
C16 C 0.43201(13) 0.4363(2) 0.37033(12) 0.0257(4) Uani 1 1 d . . . . .
C17 C 0.35288(13) 0.4288(2) 0.37465(13) 0.0297(4) Uani 1 1 d . . . . .
H17 H 0.3486 0.3685 0.4200 0.036 Uiso 1 1 calc R U . . .
C18 C 0.27969(13) 0.5100(2) 0.31214(14) 0.0322(5) Uani 1 1 d . . . . .
C19 C 0.28475(14) 0.5990(2) 0.24612(14) 0.0326(5) Uani 1 1 d . . . . .
H19 H 0.2345 0.6543 0.2040 0.039 Uiso 1 1 calc R U . . .
C20 C 0.36429(14) 0.6071(2) 0.24165(13) 0.0327(5) Uani 1 1 d . . . . .
H20 H 0.3682 0.6684 0.1964 0.039 Uiso 1 1 calc R U . . .
C21 C 0.43693(13) 0.5268(2) 0.30233(13) 0.0280(4) Uani 1 1 d . . . . .
C22 C 0.12834(15) 0.5756(3) 0.25954(18) 0.0484(6) Uani 1 1 d . . . . .
H22A H 0.1412 0.6882 0.2619 0.073 Uiso 1 1 calc R U . . .
H22B H 0.0796 0.5588 0.2741 0.073 Uiso 1 1 calc R U . . .
H22C H 0.1118 0.5358 0.1993 0.073 Uiso 1 1 calc R U . . .
C23 C 0.52559(16) 0.6060(3) 0.23407(15) 0.0429(6) Uani 1 1 d . . . . .
H23A H 0.4851 0.5602 0.1762 0.064 Uiso 1 1 calc R U . . .
H23B H 0.5862 0.5982 0.2425 0.064 Uiso 1 1 calc R U . . .
H23C H 0.5105 0.7168 0.2355 0.064 Uiso 1 1 calc R U . . .

loop_
_atom_site_aniso_label
_atom_site_aniso_U_11
_atom_site_aniso_U_22
_atom_site_aniso_U_33
_atom_site_aniso_U_23
_atom_site_aniso_U_13
_atom_site_aniso_U_12
S1 0.0358(3) 0.0385(3) 0.0683(4) 0.0155(3) 0.0259(3) 0.0082(3)
O1 0.0468(10) 0.0487(10) 0.0655(11) 0.0146(9) 0.0386(9) 0.0079(8)
O2 0.0373(8) 0.0277(8) 0.0547(9) 0.0068(7) 0.0266(8) 0.0047(6)
O3 0.0356(9) 0.0467(10) 0.0465(9) 0.0034(8) 0.0236(8) -0.0007(7)
O4 0.0309(8) 0.0587(11) 0.0575(10) 0.0203(9) 0.0247(8) 0.0084(8)
O5 0.0343(8) 0.0418(9) 0.0359(8) 0.0071(7) 0.0225(7) 0.0002(7)
N1 0.0297(9) 0.0224(8) 0.0256(8) -0.0002(7) 0.0114(7) -0.0026(7)
N2 0.0279(9) 0.0256(9) 0.0395(10) 0.0039(8) 0.0172(8) 0.0012(7)
N3 0.0268(9) 0.0334(9) 0.0269(8) 0.0010(7) 0.0154(7) -0.0030(7)
C1 0.0293(10) 0.0242(10) 0.0283(10) 0.0008(8) 0.0096(9) -0.0015(8)
C2 0.0374(12) 0.0344(12) 0.0348(11) 0.0070(10) 0.0087(10) 0.0025(10)
C3 0.0513(14) 0.0438(14) 0.0379(12) 0.0180(11) 0.0182(11) 0.0008(11)
C4 0.0417(13) 0.0427(13) 0.0350(12) 0.0094(10) 0.0191(10) -0.0040(10)
C5 0.0335(11) 0.0265(10) 0.0243(9) -0.0029(8) 0.0129(8) -0.0058(8)
C6 0.0282(10) 0.0258(10) 0.0301(10) 0.0004(8) 0.0085(9) -0.0028(8)
C7 0.0268(10) 0.0259(10) 0.0280(10) -0.0011(8) 0.0099(8) -0.0054(8)
C8 0.0302(11) 0.0273(11) 0.0341(11) 0.0008(9) 0.0125(9) -0.0007(8)
C9 0.0298(11) 0.0400(12) 0.0329(11) -0.0004(9) 0.0155(9) -0.0030(9)
C10 0.0386(12) 0.0357(12) 0.0343(11) 0.0044(9) 0.0168(10) -0.0061(10)
C11 0.0345(11) 0.0287(11) 0.0337(11) 0.0036(9) 0.0126(9) -0.0013(9)
C12 0.0263(10) 0.0285(11) 0.0284(10) -0.0013(8) 0.0092(8) -0.0032(8)
C13 0.0300(12) 0.0472(14) 0.0497(14) -0.0005(11) 0.0174(11) 0.0002(10)
C14 0.0505(15) 0.0297(12) 0.0698(17) 0.0001(12) 0.0363(13) 0.0042(11)
C15 0.0321(11) 0.0292(11) 0.0273(10) -0.0038(8) 0.0149(9) -0.0059(8)
C16 0.0285(10) 0.0246(10) 0.0238(9) -0.0041(8) 0.0118(8) -0.0018(8)
C17 0.0327(11) 0.0304(11) 0.0293(10) 0.0005(8) 0.0171(9) -0.0021(9)
C18 0.0296(11) 0.0337(11) 0.0347(11) -0.0021(9) 0.0161(9) -0.0024(9)
C19 0.0311(11) 0.0323(11) 0.0311(11) 0.0018(9) 0.0113(9) 0.0022(9)
C20 0.0404(12) 0.0320(11) 0.0277(10) 0.0028(9) 0.0173(9) -0.0002(9)
C21 0.0316(11) 0.0278(10) 0.0292(10) -0.0039(8) 0.0179(9) -0.0034(8)
C22 0.0327(12) 0.0548(16) 0.0600(15) 0.0158(13) 0.0231(12) 0.0090(11)
C23 0.0458(14) 0.0551(15) 0.0394(12) 0.0076(11) 0.0295(11) -0.0032(11)

loop_
_atom_type_symbol
_atom_type_description
_atom_type_scat_dispersion_real
_atom_type_scat_dispersion_imag
_atom_type_scat_source
C C 0.0033 0.0016 'International Tables Vol C Tables 4.2.6.8 and 6.1.1.4'
H H 0.0000 0.0000 'International Tables Vol C Tables 4.2.6.8 and 6.1.1.4'
N N 0.0061 0.0033 'International Tables Vol C Tables 4.2.6.8 and 6.1.1.4'
O O 0.0106 0.0060 'International Tables Vol C Tables 4.2.6.8 and 6.1.1.4'
S S 0.1246 0.1234 'International Tables Vol C Tables 4.2.6.8 and 6.1.1.4'

loop_
_geom_angle_atom_site_label_1
_geom_angle_atom_site_label_2
_geom_angle_atom_site_label_3
_geom_angle
_geom_angle_site_symmetry_1
_geom_angle_site_symmetry_3
C9 O1 C13 118.01(17) . .
C12 O2 C14 117.68(16) . .
C18 O4 C22 116.17(17) . .
C21 O5 C23 116.40(16) . .
C1 N1 C5 118.21(17) . .
C6 N2 C7 133.12(18) . .
C6 N2 H2 114.5(16) . .
C7 N2 H2 112.3(16) . .
C15 N3 C16 129.25(17) . .
C15 N3 H3 115.8(13) . .
C16 N3 H3 115.0(13) . .
N1 C1 C2 122.43(19) . .
N1 C1 C6 116.55(17) . .
C2 C1 C6 121.02(18) . .
C3 C2 C1 118.5(2) . .
C3 C2 H2A 120.8 . .
C1 C2 H2A 120.8 . .
C4 C3 C2 119.4(2) . .
C4 C3 H3A 120.3 . .
C2 C3 H3A 120.3 . .
C3 C4 C5 118.9(2) . .
C3 C4 H4 120.5 . .
C5 C4 H4 120.5 . .
N1 C5 C4 122.57(19) . .
N1 C5 C15 118.84(17) . .
C4 C5 C15 118.57(18) . .
N2 C6 C1 111.84(17) . .
N2 C6 S1 127.77(16) . .
C1 C6 S1 120.38(15) . .
C8 C7 C12 120.44(18) . .
C8 C7 N2 124.97(18) . .
C12 C7 N2 114.57(17) . .
C9 C8 C7 119.26(19) . .
C9 C8 H8 120.4 . .
C7 C8 H8 120.4 . .
O1 C9 C10 115.85(19) . .
O1 C9 C8 123.5(2) . .
C10 C9 C8 120.64(19) . .
C9 C10 C11 120.08(19) . .
C9 C10 H10 120.0 . .
C11 C10 H10 120.0 . .
C12 C11 C10 120.1(2) . .
C12 C11 H11 119.9 . .
C10 C11 H11 119.9 . .
O2 C12 C11 125.26(18) . .
O2 C12 C7 115.31(17) . .
C11 C12 C7 119.42(18) . .
O1 C13 H13A 109.5 . .
O1 C13 H13B 109.5 . .
H13A C13 H13B 109.5 . .
O1 C13 H13C 109.5 . .
H13A C13 H13C 109.5 . .
H13B C13 H13C 109.5 . .
O2 C14 H14A 109.5 . .
O2 C14 H14B 109.5 . .
H14A C14 H14B 109.5 . .
O2 C14 H14C 109.5 . .
H14A C14 H14C 109.5 . .
H14B C14 H14C 109.5 . .
O3 C15 N3 125.12(19) . .
O3 C15 C5 120.76(18) . .
N3 C15 C5 114.10(17) . .
C17 C16 N3 124.97(18) . .
C17 C16 C21 119.21(18) . .
N3 C16 C21 115.82(17) . .
C16 C17 C18 119.72(18) . .
C16 C17 H17 120.1 . .
C18 C17 H17 120.1 . .
O4 C18 C19 124.29(19) . .
O4 C18 C17 114.72(18) . .
C19 C18 C17 120.99(19) . .
C18 C19 C20 119.47(19) . .
C18 C19 H19 120.3 . .
C20 C19 H19 120.3 . .
C21 C20 C19 120.32(19) . .
C21 C20 H20 119.8 . .
C19 C20 H20 119.8 . .
C20 C21 O5 125.63(18) . .
C20 C21 C16 120.30(18) . .
O5 C21 C16 114.07(17) . .
O4 C22 H22A 109.5 . .
O4 C22 H22B 109.5 . .
H22A C22 H22B 109.5 . .
O4 C22 H22C 109.5 . .
H22A C22 H22C 109.5 . .
H22B C22 H22C 109.5 . .
O5 C23 H23A 109.5 . .
O5 C23 H23B 109.5 . .
H23A C23 H23B 109.5 . .
O5 C23 H23C 109.5 . .
H23A C23 H23C 109.5 . .
H23B C23 H23C 109.5 . .

loop_
_geom_bond_atom_site_label_1
_geom_bond_atom_site_label_2
_geom_bond_distance
_geom_bond_site_symmetry_2
S1 C6 1.659(2) .
O1 C9 1.373(3) .
O1 C13 1.425(3) .
O2 C12 1.371(2) .
O2 C14 1.428(3) .
O3 C15 1.236(2) .
O4 C18 1.376(2) .
O4 C22 1.430(3) .
O5 C21 1.378(2) .
O5 C23 1.420(2) .
N1 C1 1.343(3) .
N1 C5 1.344(2) .
N2 C6 1.343(3) .
N2 C7 1.408(3) .
N2 H2 0.889(16) .
N3 C15 1.352(3) .
N3 C16 1.402(3) .
N3 H3 0.854(14) .
C1 C2 1.392(3) .
C1 C6 1.506(3) .
C2 C3 1.385(3) .
C2 H2A 0.9500 .
C3 C4 1.378(3) .
C3 H3A 0.9500 .
C4 C5 1.383(3) .
C4 H4 0.9500 .
C5 C15 1.504(3) .
C7 C8 1.392(3) .
C7 C12 1.403(3) .
C8 C9 1.388(3) .
C8 H8 0.9500 .
C9 C10 1.387(3) .
C10 C11 1.389(3) .
C10 H10 0.9500 .
C11 C12 1.388(3) .
C11 H11 0.9500 .
C13 H13A 0.9800 .
C13 H13B 0.9800 .
C13 H13C 0.9800 .
C14 H14A 0.9800 .
C14 H14B 0.9800 .
C14 H14C 0.9800 .
C16 C17 1.387(3) .
C16 C21 1.414(3) .
C17 C18 1.393(3) .
C17 H17 0.9500 .
C18 C19 1.380(3) .
C19 C20 1.396(3) .
C19 H19 0.9500 .
C20 C21 1.374(3) .
C20 H20 0.9500 .
C22 H22A 0.9800 .
C22 H22B 0.9800 .
C22 H22C 0.9800 .
C23 H23A 0.9800 .
C23 H23B 0.9800 .
C23 H23C 0.9800 .

loop_
_geom_hbond_atom_site_label_D
_geom_hbond_atom_site_label_H
_geom_hbond_atom_site_label_A
_geom_hbond_distance_DH
_geom_hbond_distance_HA
_geom_hbond_distance_DA
_geom_hbond_angle_DHA
_geom_hbond_site_symmetry_A
N2 H2 O2 0.889(16) 2.09(2) 2.575(2) 113.7(18) .
N2 H2 N1 0.889(16) 2.18(2) 2.644(2) 111.8(18) .
N3 H3 O5 0.854(14) 2.156(18) 2.586(2) 110.9(15) .
N3 H3 N1 0.854(14) 2.273(18) 2.705(2) 111.5(15) .
C14 H14B O3 0.98 2.47 3.446(3) 175.9 3_666
C17 H17 O3 0.95 2.34 2.936(3) 120.6 .
C22 H22B O1 0.98 2.39 3.317(3) 158.4 1_455
